data_7038155
loop_
_publ_author_name
'Zhu, Wen-Hua'
'Li, Shan'
'Gao, Chen'
'Xiong, Xia'
'Zhang, Yan'
'Liu, Li'
'Powell, Annie K.'
'Gao, Song'

_publ_section_title
;
 Lanthanide dinuclear complexes constructed from mixed oxygen-donor
 ligands: the effect of substituent positions of the neutral ligand on the
 magnetic dynamics in Dy analogues.
;
_journal_issue 11
_journal_name_full 'Dalton transactions (Cambridge, England : 2003)'
_journal_page_first 4614
_journal_page_last 4621
_journal_paper_doi 10.1039/c5dt04850h
_journal_volume 45
_journal_year 2016
_chemical_formula_moiety 'C27 H24 Er N O8'
_chemical_formula_sum 'C27 H24 Er N O8'
_chemical_formula_weight 657.73
_space_group_crystal_system monoclinic
_space_group_IT_number 14
_space_group_name_Hall '-P 2yn'
_space_group_name_H-M_alt 'P 1 21/n 1'
_symmetry_space_group_name_Hall '-P 2yn'
_symmetry_space_group_name_H-M 'P 1 21/n 1'
_atom_sites_solution_hydrogens mixed
_atom_sites_solution_primary direct
_atom_sites_solution_secondary difmap
_audit_creation_date 2015-09-02
_audit_creation_method
;
Olex2 1.2
(compiled 2015.01.26 svn.r3150 for OlexSys, GUI svn.r4998)
;
_audit_update_record
;
2015-12-09 deposited with the CCDC.
2016-01-26 downloaded from the CCDC.
;
_cell_angle_alpha 90
_cell_angle_beta 106.8880(10)
_cell_angle_gamma 90
_cell_formula_units_Z 4
_cell_length_a 8.3750(6)
_cell_length_b 18.1568(12)
_cell_length_c 18.1006(13)
_cell_measurement_reflns_used 4841
_cell_measurement_temperature 296(2)
_cell_measurement_theta_max 28.246
_cell_measurement_theta_min 2.638
_cell_volume 2633.7(3)
_computing_cell_refinement 'SAINT v8.27A (Bruker, 2012)'
_computing_data_collection 'Bruker XSCANS'
_computing_data_reduction 'SAINT v8.27A (Bruker, 2012)'
_computing_molecular_graphics 'Olex2 (Dolomanov et al., 2009)'
_computing_publication_material 'Olex2 (Dolomanov et al., 2009)'
_computing_structure_refinement 'ShelXL (Sheldrick, 2008)'
_computing_structure_solution 'ShelXS (Sheldrick, 2008)'
_diffrn_ambient_temperature 296.15
_diffrn_measured_fraction_theta_full 1.000
_diffrn_measured_fraction_theta_max 0.996
_diffrn_measurement_device_type 'CCD area detector'
_diffrn_measurement_method 'phi and omega scans'
_diffrn_radiation_monochromator graphite
_diffrn_radiation_type MoK\a
_diffrn_radiation_wavelength 0.71073
_diffrn_reflns_av_R_equivalents 0.0239
_diffrn_reflns_av_unetI/netI 0.0267
_diffrn_reflns_Laue_measured_fraction_full 1.000
_diffrn_reflns_Laue_measured_fraction_max 0.996
_diffrn_reflns_limit_h_max 11
_diffrn_reflns_limit_h_min -11
_diffrn_reflns_limit_k_max 12
_diffrn_reflns_limit_k_min -24
_diffrn_reflns_limit_l_max 24
_diffrn_reflns_limit_l_min -23
_diffrn_reflns_number 19650
_diffrn_reflns_point_group_measured_fraction_full 1.000
_diffrn_reflns_point_group_measured_fraction_max 0.996
_diffrn_reflns_theta_full 25.242
_diffrn_reflns_theta_max 28.473
_diffrn_reflns_theta_min 1.625
_diffrn_source 'fine-focus sealed tube'
_exptl_absorpt_coefficient_mu 3.236
_exptl_absorpt_correction_T_max 0.629
_exptl_absorpt_correction_T_min 0.579
_exptl_absorpt_correction_type multi-scan
_exptl_absorpt_process_details 'SADABS; Bruker, 2000'
_exptl_crystal_colour pink
_exptl_crystal_density_diffrn 1.659
_exptl_crystal_description block
_exptl_crystal_F_000 1300
_exptl_crystal_size_max 0.19
_exptl_crystal_size_mid 0.18
_exptl_crystal_size_min 0.16
_refine_diff_density_max 0.490
_refine_diff_density_min -0.893
_refine_diff_density_rms 0.097
_refine_ls_extinction_method none
_refine_ls_goodness_of_fit_ref 1.027
_refine_ls_hydrogen_treatment mixed
_refine_ls_matrix_type full
_refine_ls_number_parameters 343
_refine_ls_number_reflns 6622
_refine_ls_number_restraints 3
_refine_ls_restrained_S_all 1.027
_refine_ls_R_factor_all 0.0324
_refine_ls_R_factor_gt 0.0242
_refine_ls_shift/su_max 0.001
_refine_ls_shift/su_mean 0.000
_refine_ls_structure_factor_coef Fsqd
_refine_ls_weighting_details 'w=1/[\s^2^(Fo^2^)+(0.0290P)^2^+0.9350P] where P=(Fo^2^+2Fc^2^)/3'
_refine_ls_weighting_scheme calc
_refine_ls_wR_factor_gt 0.0553
_refine_ls_wR_factor_ref 0.0585
_reflns_Friedel_coverage 0.000
_reflns_number_gt 5673
_reflns_number_total 6622
_reflns_threshold_expression 'I > 2\s(I)'
_cod_data_source_file c5dt04850h2.cif
_cod_data_source_block a
_cod_depositor_comments 'Adding full bibliography for 7038154--7038162.cif.'
_cod_database_code 7038155
_shelxl_version_number 2014/6
_shelx_space_group_comment
;
The symmetry employed for this shelxl refinement is uniquely defined
by the following loop, which should always be used as a source of
symmetry information in preference to the above space-group names.
They are only intended as comments.
;
_shelx_estimated_absorpt_t_max 0.626
_shelx_estimated_absorpt_t_min 0.578
_olex2_refinement_description
;
1. Fixed Uiso
 At 1.2 times of:
  All C(H) groups
 At 1.5 times of:
  All C(H,H,H) groups
2. Restrained distances
 O8-H8B = O8-H8A
 0.96 with sigma of 0.02
 H8B-H8A
 1.52 with sigma of 0.02
3.a Aromatic/amide H refined with riding coordinates:
 C23(H23), C3(H3), C7(H7), C27(H27), C10(H10), C19(H19), C6(H6), C5(H5),
 C8(H8), C11(H11), C12(H12), C20(H20), C16(H16), C26(H26), C4(H4), C25(H25),
 C17(H17), C24(H24), C18(H18)
3.b Idealised Me refined as rotating group:
 C13(H13A,H13B,H13C)
;
_olex2_submission_special_instructions 'No special instructions were received'

loop_
_space_group_symop_operation_xyz
'x, y, z'
'-x+1/2, y+1/2, -z+1/2'
'-x, -y, -z'
'x-1/2, -y-1/2, z-1/2'

loop_
_atom_site_label
_atom_site_type_symbol
_atom_site_fract_x
_atom_site_fract_y
_atom_site_fract_z
_atom_site_U_iso_or_equiv
_atom_site_adp_type
_atom_site_occupancy
_atom_site_site_symmetry_order
_atom_site_calc_flag
_atom_site_refinement_flags_posn
Er1 Er 0.25543(2) 0.01855(2) 0.09397(2) 0.02733(4) Uani 1 1 d .
O7 O 0.0218(2) 0.04094(12) 0.14114(11) 0.0396(5) Uani 1 1 d .
O6 O 0.2502(3) 0.00308(13) 0.22683(12) 0.0447(5) Uani 1 1 d .
O4 O 0.4638(2) 0.09484(10) 0.06429(11) 0.0374(4) Uani 1 1 d .
O1 O 0.0798(3) 0.08952(11) 0.00441(11) 0.0421(5) Uani 1 1 d .
O8 O 0.2734(3) -0.03083(12) -0.02378(12) 0.0434(5) Uani 1 1 d D
O2 O -0.1486(2) 0.09824(11) -0.09420(12) 0.0434(5) Uani 1 1 d .
O3 O 0.5014(2) -0.04173(11) 0.14095(12) 0.0411(5) Uani 1 1 d .
O5 O 0.3658(3) 0.13097(12) 0.15742(12) 0.0458(5) Uani 1 1 d .
N1 N 0.5308(3) -0.11295(13) 0.15783(13) 0.0343(5) Uani 1 1 d .
C2 C -0.0003(3) 0.20729(15) -0.04971(16) 0.0344(6) Uani 1 1 d .
C21 C 0.1012(4) 0.02411(15) 0.21000(16) 0.0351(6) Uani 1 1 d .
C14 C 0.4534(3) 0.14293(15) 0.11300(16) 0.0356(6) Uani 1 1 d .
C22 C 0.0162(4) 0.03173(15) 0.27135(17) 0.0384(6) Uani 1 1 d .
C23 C 0.1122(5) 0.0330(2) 0.34850(19) 0.0548(9) Uani 1 1 d .
H23 H 0.2272 0.0265 0.3614 0.066 Uiso 1 1 calc R
C3 C 0.1006(4) 0.24546(17) 0.01221(18) 0.0443(7) Uani 1 1 d .
H3 H 0.1586 0.2203 0.0567 0.053 Uiso 1 1 calc R
C7 C -0.0817(4) 0.24534(18) -0.1168(2) 0.0517(8) Uani 1 1 d .
H7 H -0.1485 0.2200 -0.1592 0.062 Uiso 1 1 calc R
C9 C 0.5037(4) -0.21778(19) 0.23117(18) 0.0460(7) Uani 1 1 d .
C27 C -0.1549(4) 0.03987(17) 0.25337(19) 0.0461(7) Uani 1 1 d .
H27 H -0.2198 0.0385 0.2021 0.055 Uiso 1 1 calc R
C15 C 0.5378(4) 0.21566(16) 0.11410(19) 0.0431(7) Uani 1 1 d .
C13 C 0.4405(5) -0.2516(2) 0.2933(2) 0.0711(11) Uani 1 1 d .
H13A H 0.3572 -0.2879 0.2709 0.107 Uiso 1 1 calc GR
H13B H 0.3926 -0.2139 0.3174 0.107 Uiso 1 1 calc GR
H13C H 0.5315 -0.2745 0.3313 0.107 Uiso 1 1 calc GR
C10 C 0.5884(5) -0.25802(19) 0.1903(2) 0.0595(9) Uani 1 1 d .
H10 H 0.6070 -0.3080 0.2002 0.071 Uiso 1 1 calc R
C19 C 0.5920(6) 0.3393(2) 0.1610(3) 0.0808(14) Uani 1 1 d .
H19 H 0.5822 0.3764 0.1949 0.097 Uiso 1 1 calc R
C6 C -0.0634(5) 0.3209(2) -0.1205(3) 0.0694(11) Uani 1 1 d .
H6 H -0.1165 0.3462 -0.1656 0.083 Uiso 1 1 calc R
C5 C 0.0327(5) 0.35806(19) -0.0578(3) 0.0701(12) Uani 1 1 d .
H5 H 0.0420 0.4090 -0.0599 0.084 Uiso 1 1 calc R
C8 C 0.4763(3) -0.14422(17) 0.21326(16) 0.0395(6) Uani 1 1 d .
H8 H 0.4190 -0.1158 0.2400 0.047 Uiso 1 1 calc R
C11 C 0.6455(5) -0.2247(2) 0.1350(2) 0.0615(10) Uani 1 1 d .
H11 H 0.7043 -0.2520 0.1082 0.074 Uiso 1 1 calc R
C12 C 0.6163(4) -0.15102(18) 0.11903(18) 0.0464(7) Uani 1 1 d .
H12 H 0.6555 -0.1282 0.0817 0.056 Uiso 1 1 calc R
C20 C 0.5217(5) 0.2695(2) 0.1651(2) 0.0627(10) Uani 1 1 d .
H20 H 0.4656 0.2599 0.2014 0.075 Uiso 1 1 calc R
C16 C 0.6238(4) 0.23036(19) 0.0612(2) 0.0548(8) Uani 1 1 d .
H16 H 0.6367 0.1938 0.0274 0.066 Uiso 1 1 calc R
C26 C -0.2296(5) 0.0500(2) 0.3110(2) 0.0633(10) Uani 1 1 d .
H26 H -0.3449 0.0550 0.2987 0.076 Uiso 1 1 calc R
C4 C 0.1155(4) 0.32133(19) 0.0082(2) 0.0596(9) Uani 1 1 d .
H4 H 0.1818 0.3472 0.0503 0.072 Uiso 1 1 calc R
C25 C -0.1333(7) 0.0527(3) 0.3873(2) 0.0789(13) Uani 1 1 d .
H25 H -0.1837 0.0604 0.4262 0.095 Uiso 1 1 calc R
C17 C 0.6907(5) 0.2997(2) 0.0585(3) 0.0806(13) Uani 1 1 d .
H17 H 0.7473 0.3096 0.0223 0.097 Uiso 1 1 calc R
C24 C 0.0352(6) 0.0440(3) 0.4056(2) 0.0745(12) Uani 1 1 d .
H24 H 0.0991 0.0456 0.4571 0.089 Uiso 1 1 calc R
C18 C 0.6745(6) 0.3526(2) 0.1074(3) 0.0883(16) Uani 1 1 d .
H18 H 0.7200 0.3989 0.1049 0.106 Uiso 1 1 calc R
C1 C -0.0237(3) 0.12569(14) -0.04612(15) 0.0306(5) Uani 1 1 d .
H8A H 0.178(3) -0.038(2) -0.0657(16) 0.071(12) Uiso 1 1 d D
H8B H 0.363(3) -0.0548(18) -0.0332(17) 0.057(10) Uiso 1 1 d D

loop_
_atom_site_aniso_label
_atom_site_aniso_U_11
_atom_site_aniso_U_22
_atom_site_aniso_U_33
_atom_site_aniso_U_23
_atom_site_aniso_U_13
_atom_site_aniso_U_12
Er1 0.02492(6) 0.02694(7) 0.03161(7) 0.00062(5) 0.01053(5) 0.00168(5)
O7 0.0337(10) 0.0547(12) 0.0325(10) 0.0012(9) 0.0131(8) 0.0062(9)
O6 0.0375(11) 0.0582(13) 0.0379(11) 0.0051(10) 0.0104(9) 0.0041(10)
O4 0.0369(10) 0.0293(9) 0.0515(12) -0.0057(9) 0.0217(9) -0.0033(8)
O1 0.0458(12) 0.0371(10) 0.0441(11) 0.0114(9) 0.0141(9) 0.0139(9)
O8 0.0313(11) 0.0578(14) 0.0428(11) -0.0141(10) 0.0131(9) 0.0059(10)
O2 0.0411(11) 0.0328(10) 0.0535(12) 0.0044(9) 0.0095(10) -0.0028(9)
O3 0.0300(10) 0.0337(10) 0.0575(13) 0.0087(10) 0.0092(9) 0.0038(8)
O5 0.0496(12) 0.0432(12) 0.0499(12) -0.0140(10) 0.0227(10) -0.0088(10)
N1 0.0254(11) 0.0331(12) 0.0421(13) 0.0043(10) 0.0061(9) 0.0038(9)
C2 0.0276(13) 0.0319(14) 0.0468(15) 0.0052(12) 0.0157(12) 0.0017(11)
C21 0.0359(14) 0.0351(14) 0.0361(14) -0.0021(12) 0.0135(12) -0.0028(12)
C14 0.0284(13) 0.0324(14) 0.0431(15) -0.0038(12) 0.0058(12) 0.0001(11)
C22 0.0513(17) 0.0313(14) 0.0378(15) -0.0053(11) 0.0211(13) -0.0082(12)
C23 0.062(2) 0.064(2) 0.0410(17) -0.0044(15) 0.0185(16) -0.0138(18)
C3 0.0418(17) 0.0399(16) 0.0500(17) -0.0021(14) 0.0114(14) 0.0029(13)
C7 0.0456(18) 0.0392(17) 0.062(2) 0.0132(15) 0.0016(15) -0.0034(14)
C9 0.0370(16) 0.0520(19) 0.0436(16) 0.0130(15) 0.0028(13) -0.0009(14)
C27 0.0505(18) 0.0446(17) 0.0498(18) -0.0008(14) 0.0250(15) -0.0010(14)
C15 0.0312(14) 0.0303(14) 0.0603(19) -0.0027(14) 0.0016(13) -0.0006(12)
C13 0.067(2) 0.085(3) 0.059(2) 0.032(2) 0.0136(19) -0.007(2)
C10 0.062(2) 0.0372(17) 0.076(2) 0.0088(17) 0.0152(19) 0.0126(16)
C19 0.077(3) 0.0368(19) 0.107(4) -0.023(2) -0.007(3) 0.002(2)
C6 0.062(2) 0.0413(19) 0.093(3) 0.028(2) 0.005(2) -0.0017(17)
C5 0.061(2) 0.0318(17) 0.119(4) 0.013(2) 0.028(2) -0.0037(17)
C8 0.0322(14) 0.0493(17) 0.0370(15) 0.0025(13) 0.0102(12) 0.0040(13)
C11 0.070(2) 0.051(2) 0.073(2) 0.0024(18) 0.034(2) 0.0207(18)
C12 0.0453(17) 0.0500(18) 0.0504(17) 0.0051(15) 0.0240(14) 0.0076(14)
C20 0.054(2) 0.0453(19) 0.078(3) -0.0192(19) 0.0029(19) -0.0008(16)
C16 0.0460(18) 0.0413(17) 0.073(2) 0.0063(17) 0.0108(17) -0.0090(15)
C26 0.067(2) 0.055(2) 0.085(3) 0.001(2) 0.050(2) 0.0028(19)
C4 0.055(2) 0.0416(18) 0.080(3) -0.0087(18) 0.0152(19) -0.0091(16)
C25 0.120(4) 0.073(3) 0.069(3) -0.006(2) 0.069(3) -0.001(3)
C17 0.073(3) 0.055(2) 0.107(3) 0.023(3) 0.015(3) -0.021(2)
C24 0.113(4) 0.078(3) 0.0398(19) -0.0081(19) 0.035(2) -0.017(3)
C18 0.079(3) 0.040(2) 0.126(4) 0.012(3) -0.002(3) -0.014(2)
C1 0.0322(13) 0.0286(12) 0.0377(14) 0.0067(11) 0.0207(12) 0.0049(11)

loop_
_atom_type_symbol
_atom_type_description
_atom_type_scat_dispersion_real
_atom_type_scat_dispersion_imag
_atom_type_scat_source
C C 0.0033 0.0016 'International Tables Vol C Tables 4.2.6.8 and 6.1.1.4'
H H 0.0000 0.0000 'International Tables Vol C Tables 4.2.6.8 and 6.1.1.4'
N N 0.0061 0.0033 'International Tables Vol C Tables 4.2.6.8 and 6.1.1.4'
O O 0.0106 0.0060 'International Tables Vol C Tables 4.2.6.8 and 6.1.1.4'
Er Er -0.2586 4.9576 'International Tables Vol C Tables 4.2.6.8 and 6.1.1.4'

loop_
_geom_angle_atom_site_label_1
_geom_angle_atom_site_label_2
_geom_angle_atom_site_label_3
_geom_angle
_geom_angle_site_symmetry_1
_geom_angle_site_symmetry_3
O7 Er1 O6 54.14(7) . .
O7 Er1 O4 134.80(7) . .
O7 Er1 O5 85.72(7) . .
O7 Er1 C21 27.20(7) . .
O7 Er1 C14 109.93(8) . .
O6 Er1 C21 26.95(8) . .
O6 Er1 C14 98.82(8) . .
O4 Er1 O6 120.59(7) . .
O4 Er1 C21 132.56(7) . .
O4 Er1 C14 27.14(7) . .
O1 Er1 O7 74.22(7) . .
O1 Er1 O6 125.61(7) . .
O1 Er1 O4 82.77(7) . .
O1 Er1 O8 76.49(7) . .
O1 Er1 O2 110.83(7) . 3
O1 Er1 O3 151.43(7) . .
O1 Er1 O5 86.43(7) . .
O1 Er1 C21 100.04(8) . .
O1 Er1 C14 82.22(8) . .
O8 Er1 O7 131.51(7) . .
O8 Er1 O6 150.89(8) . .
O8 Er1 O4 77.08(7) . .
O8 Er1 O5 129.91(7) . .
O8 Er1 C21 150.02(8) . .
O8 Er1 C14 103.30(8) . .
O2 Er1 O7 78.27(7) 3 .
O2 Er1 O6 76.90(8) 3 .
O2 Er1 O4 146.89(7) 3 .
O2 Er1 O8 77.18(8) 3 .
O2 Er1 O5 151.79(7) 3 .
O2 Er1 C21 76.40(8) 3 .
O2 Er1 C14 166.42(8) 3 .
O3 Er1 O7 134.25(7) . .
O3 Er1 O6 81.31(8) . .
O3 Er1 O4 73.92(7) . .
O3 Er1 O8 82.30(8) . .
O3 Er1 O2 82.31(7) . 3
O3 Er1 O5 92.84(7) . .
O3 Er1 C21 107.83(8) . .
O3 Er1 C14 84.31(7) . .
O5 Er1 O6 74.89(7) . .
O5 Er1 O4 54.01(7) . .
O5 Er1 C21 78.75(7) . .
O5 Er1 C14 26.97(7) . .
C14 Er1 C21 105.72(8) . .
C21 O7 Er1 93.49(16) . .
C21 O6 Er1 91.55(17) . .
C14 O4 Er1 92.32(16) . .
C1 O1 Er1 176.5(2) . .
Er1 O8 H8A 121(2) . .
Er1 O8 H8B 127.9(18) . .
H8A O8 H8B 110(2) . .
C1 O2 Er1 127.70(17) . 3
N1 O3 Er1 129.78(15) . .
C14 O5 Er1 93.23(17) . .
O3 N1 C8 120.0(2) . .
C12 N1 O3 118.3(2) . .
C12 N1 C8 121.7(3) . .
C3 C2 C7 119.3(3) . .
C3 C2 C1 121.3(3) . .
C7 C2 C1 119.5(3) . .
O7 C21 Er1 59.32(14) . .
O7 C21 C22 118.9(3) . .
O6 C21 Er1 61.49(15) . .
O6 C21 O7 120.8(3) . .
O6 C21 C22 120.3(3) . .
C22 C21 Er1 176.7(2) . .
O4 C14 Er1 60.54(14) . .
O4 C14 C15 119.5(3) . .
O5 C14 Er1 59.80(15) . .
O5 C14 O4 120.0(3) . .
O5 C14 C15 120.4(3) . .
C15 C14 Er1 171.0(2) . .
C23 C22 C21 119.1(3) . .
C27 C22 C21 121.4(3) . .
C27 C22 C23 119.4(3) . .
C22 C23 H23 120.2 . .
C24 C23 C22 119.5(4) . .
C24 C23 H23 120.2 . .
C2 C3 H3 120.0 . .
C2 C3 C4 120.0(3) . .
C4 C3 H3 120.0 . .
C2 C7 H7 120.0 . .
C6 C7 C2 120.1(3) . .
C6 C7 H7 120.0 . .
C10 C9 C13 122.3(3) . .
C10 C9 C8 117.7(3) . .
C8 C9 C13 120.0(3) . .
C22 C27 H27 119.9 . .
C26 C27 C22 120.3(3) . .
C26 C27 H27 119.9 . .
C20 C15 C14 119.9(3) . .
C20 C15 C16 120.0(3) . .
C16 C15 C14 120.1(3) . .
C9 C13 H13A 109.5 . .
C9 C13 H13B 109.5 . .
C9 C13 H13C 109.5 . .
H13A C13 H13B 109.5 . .
H13A C13 H13C 109.5 . .
H13B C13 H13C 109.5 . .
C9 C10 H10 119.9 . .
C11 C10 C9 120.2(3) . .
C11 C10 H10 119.9 . .
C20 C19 H19 120.0 . .
C18 C19 H19 120.0 . .
C18 C19 C20 120.0(4) . .
C7 C6 H6 120.1 . .
C5 C6 C7 119.8(3) . .
C5 C6 H6 120.1 . .
C6 C5 H5 119.6 . .
C6 C5 C4 120.8(3) . .
C4 C5 H5 119.6 . .
N1 C8 C9 121.1(3) . .
N1 C8 H8 119.5 . .
C9 C8 H8 119.5 . .
C10 C11 H11 119.8 . .
C10 C11 C12 120.4(3) . .
C12 C11 H11 119.8 . .
N1 C12 C11 118.9(3) . .
N1 C12 H12 120.6 . .
C11 C12 H12 120.6 . .
C15 C20 C19 118.7(4) . .
C15 C20 H20 120.6 . .
C19 C20 H20 120.6 . .
C15 C16 H16 120.1 . .
C15 C16 C17 119.9(4) . .
C17 C16 H16 120.1 . .
C27 C26 H26 120.0 . .
C27 C26 C25 120.0(4) . .
C25 C26 H26 120.0 . .
C3 C4 H4 120.0 . .
C5 C4 C3 120.0(3) . .
C5 C4 H4 120.0 . .
C26 C25 H25 119.9 . .
C24 C25 C26 120.1(3) . .
C24 C25 H25 119.9 . .
C16 C17 H17 119.7 . .
C18 C17 C16 120.5(5) . .
C18 C17 H17 119.7 . .
C23 C24 H24 119.7 . .
C25 C24 C23 120.7(4) . .
C25 C24 H24 119.7 . .
C19 C18 H18 119.6 . .
C17 C18 C19 120.8(4) . .
C17 C18 H18 119.6 . .
O1 C1 O2 124.1(3) . .
O1 C1 C2 118.7(2) . .
O2 C1 C2 117.2(2) . .

loop_
_geom_bond_atom_site_label_1
_geom_bond_atom_site_label_2
_geom_bond_distance
_geom_bond_site_symmetry_2
Er1 O7 2.3857(18) .
Er1 O6 2.434(2) .
Er1 O4 2.4081(18) .
Er1 O1 2.2508(19) .
Er1 O8 2.357(2) .
Er1 O2 2.302(2) 3
Er1 O3 2.2689(19) .
Er1 O5 2.392(2) .
Er1 C21 2.769(3) .
Er1 C14 2.763(3) .
O7 C21 1.268(3) .
O6 C21 1.256(3) .
O4 C14 1.262(3) .
O1 C1 1.249(3) .
O8 H8A 0.937(17) .
O8 H8B 0.926(17) .
O2 Er1 2.302(2) 3
O2 C1 1.253(3) .
O3 N1 1.335(3) .
O5 C14 1.255(3) .
N1 C8 1.343(3) .
N1 C12 1.333(4) .
C2 C3 1.378(4) .
C2 C7 1.392(4) .
C2 C1 1.498(4) .
C21 C22 1.489(4) .
C14 C15 1.495(4) .
C22 C23 1.395(4) .
C22 C27 1.382(4) .
C23 H23 0.9300 .
C23 C24 1.383(5) .
C3 H3 0.9300 .
C3 C4 1.387(4) .
C7 H7 0.9300 .
C7 C6 1.384(5) .
C9 C13 1.506(4) .
C9 C10 1.375(5) .
C9 C8 1.378(4) .
C27 H27 0.9300 .
C27 C26 1.377(4) .
C15 C20 1.377(5) .
C15 C16 1.382(5) .
C13 H13A 0.9600 .
C13 H13B 0.9600 .
C13 H13C 0.9600 .
C10 H10 0.9300 .
C10 C11 1.368(5) .
C19 H19 0.9300 .
C19 C20 1.408(6) .
C19 C18 1.366(7) .
C6 H6 0.9300 .
C6 C5 1.365(5) .
C5 H5 0.9300 .
C5 C4 1.367(5) .
C8 H8 0.9300 .
C11 H11 0.9300 .
C11 C12 1.375(5) .
C12 H12 0.9300 .
C20 H20 0.9300 .
C16 H16 0.9300 .
C16 C17 1.384(5) .
C26 H26 0.9300 .
C26 C25 1.383(6) .
C4 H4 0.9300 .
C25 H25 0.9300 .
C25 C24 1.362(6) .
C17 H17 0.9300 .
C17 C18 1.340(7) .
C24 H24 0.9300 .
C18 H18 0.9300 .

loop_
_geom_hbond_atom_site_label_D
_geom_hbond_atom_site_label_H
_geom_hbond_atom_site_label_A
_geom_hbond_distance_DH
_geom_hbond_distance_HA
_geom_hbond_distance_DA
_geom_hbond_angle_DHA
_geom_hbond_site_symmetry_A
O8 H8A O7 0.937(17) 1.827(17) 2.758(3) 172(3) 3
O8 H8B O4 0.926(17) 1.849(18) 2.770(3) 172(3) 3_655
